data_7207959
loop_
_publ_author_name
'Li, Kang'
'Liu, Yu'
'Yan, Cheng'
'Fu, Lei'
'Wei, Shi-Chao'
'Wang, Hai-Ping'
'Pan, Mei'
'Su, Cheng-Yong'

_publ_section_title
;
 Cocrystallization of coordinative and inorganic lanthanide centers
 showing dual emission via linked or unlinked antenna
;
_journal_issue 11
_journal_name_full CrystEngComm
_journal_page_first 3868
_journal_paper_doi 10.1039/c2ce06605j
_journal_volume 14
_journal_year 2012
_chemical_formula_sum 'C60 H46 Eu N19 O23'
_chemical_formula_weight 1553.12
_chemical_name_systematic
;
?
;
_space_group_IT_number 14
_symmetry_cell_setting monoclinic
_symmetry_space_group_name_Hall '-P 2yn'
_symmetry_space_group_name_H-M 'P 1 21/n 1'
_atom_sites_solution_hydrogens geom
_atom_sites_solution_primary direct
_atom_sites_solution_secondary difmap
_audit_creation_method SHELXL-97
_cell_angle_alpha 90.00
_cell_angle_beta 94.335(2)
_cell_angle_gamma 90.00
_cell_formula_units_Z 4
_cell_length_a 12.9860(2)
_cell_length_b 22.6333(4)
_cell_length_c 20.6359(3)
_cell_measurement_reflns_used 16502
_cell_measurement_temperature 150(2)
_cell_measurement_theta_max 29.7082
_cell_measurement_theta_min 3.0971
_cell_volume 6047.87(17)
_computing_cell_refinement
;
CrysAlisPro, Oxford Diffraction Ltd.,
Version 1.171.34.44 (release 25-10-2010 CrysAlis171 .NET)
(compiled Oct 25 2010,18:11:34)
;
_computing_data_collection
;
CrysAlisPro, Oxford Diffraction Ltd.,
Version 1.171.34.44 (release 25-10-2010 CrysAlis171 .NET)
(compiled Oct 25 2010,18:11:34)
;
_computing_data_reduction
;
CrysAlisPro, Oxford Diffraction Ltd.,
Version 1.171.34.44 (release 25-10-2010 CrysAlis171 .NET)
(compiled Oct 25 2010,18:11:34)
;
_computing_structure_refinement 'SHELXL-97 (Sheldrick, 1997)'
_computing_structure_solution 'SHELXS-97 (Sheldrick, 1990)'
_diffrn_ambient_temperature 150(2)
_diffrn_detector_area_resol_mean 16.0855
_diffrn_measured_fraction_theta_full 0.997
_diffrn_measured_fraction_theta_max 0.997
_diffrn_measurement_device_type 'Xcalibur, Sapphire3, Gemini ultra'
_diffrn_measurement_method '\w scan'
_diffrn_radiation_monochromator graphite
_diffrn_radiation_source 'fine-focus sealed tube'
_diffrn_radiation_type MoK\a
_diffrn_radiation_wavelength 0.71073
_diffrn_reflns_av_R_equivalents 0.0320
_diffrn_reflns_av_sigmaI/netI 0.0438
_diffrn_reflns_limit_h_max 8
_diffrn_reflns_limit_h_min -16
_diffrn_reflns_limit_k_max 27
_diffrn_reflns_limit_k_min -28
_diffrn_reflns_limit_l_max 26
_diffrn_reflns_limit_l_min -26
_diffrn_reflns_number 30606
_diffrn_reflns_theta_full 27.00
_diffrn_reflns_theta_max 27.00
_diffrn_reflns_theta_min 3.10
_exptl_absorpt_coefficient_mu 1.140
_exptl_absorpt_correction_T_max 0.5995
_exptl_absorpt_correction_T_min 0.5025
_exptl_absorpt_correction_type multi-scan
_exptl_crystal_colour 'light yellow'
_exptl_crystal_density_diffrn 1.706
_exptl_crystal_density_method 'not measured'
_exptl_crystal_description block
_exptl_crystal_F_000 3144
_exptl_crystal_size_max 0.70
_exptl_crystal_size_mid 0.60
_exptl_crystal_size_min 0.50
_refine_diff_density_max 0.833
_refine_diff_density_min -0.746
_refine_diff_density_rms 0.087
_refine_ls_extinction_method none
_refine_ls_goodness_of_fit_ref 1.032
_refine_ls_hydrogen_treatment geom
_refine_ls_matrix_type full
_refine_ls_number_parameters 928
_refine_ls_number_reflns 13173
_refine_ls_number_restraints 0
_refine_ls_restrained_S_all 1.032
_refine_ls_R_factor_all 0.0441
_refine_ls_R_factor_gt 0.0361
_refine_ls_shift/su_max 0.003
_refine_ls_shift/su_mean 0.000
_refine_ls_structure_factor_coef Fsqd
_refine_ls_weighting_details 'calc w=1/[\s^2^(Fo^2^)+(0.0334P)^2^+8.5273P] where P=(Fo^2^+2Fc^2^)/3'
_refine_ls_weighting_scheme calc
_refine_ls_wR_factor_gt 0.0814
_refine_ls_wR_factor_ref 0.0857
_reflns_number_gt 11615
_reflns_number_total 13173
_reflns_threshold_expression >2sigma(I)
_cod_data_source_file c2ce06605j.txt
_cod_data_source_block 1
_cod_original_sg_symbol_H-M P21/n
_cod_database_code 7207959

loop_
_symmetry_equiv_pos_as_xyz
'x, y, z'
'-x+1/2, y+1/2, -z+1/2'
'-x, -y, -z'
'x-1/2, -y-1/2, z-1/2'

loop_
_atom_site_label
_atom_site_type_symbol
_atom_site_fract_x
_atom_site_fract_y
_atom_site_fract_z
_atom_site_U_iso_or_equiv
_atom_site_adp_type
_atom_site_occupancy
_atom_site_symmetry_multiplicity
_atom_site_calc_flag
_atom_site_refinement_flags
Eu1 Eu 0.739533(10) 0.241337(6) 0.755005(7) 0.01357(5) Uani 1 1 d .
N1 N 0.72926(18) 0.12150(11) 0.75822(11) 0.0158(5) Uani 1 1 d .
N2 N 0.86722(18) 0.18938(11) 0.83367(12) 0.0177(5) Uani 1 1 d .
N3 N 0.97726(18) 0.11564(11) 0.85914(12) 0.0181(5) Uani 1 1 d .
N4 N 1.1771(3) 0.05559(18) 0.71634(18) 0.0521(10) Uani 1 1 d .
N5 N 0.77649(18) 0.18737(11) 0.65263(12) 0.0177(5) Uani 1 1 d .
N6 N 0.75387(19) 0.11285(11) 0.58208(12) 0.0210(5) Uani 1 1 d .
N7 N 0.5264(3) 0.05900(17) 0.40446(16) 0.0493(9) Uani 1 1 d .
N8 N 0.57181(18) 0.19753(11) 0.78193(12) 0.0185(5) Uani 1 1 d .
N9 N 0.47639(19) 0.12960(12) 0.82750(13) 0.0236(6) Uani 1 1 d .
N10 N 0.3374(3) 0.0586(2) 1.0167(2) 0.0752(14) Uani 1 1 d .
N11 N 0.90330(19) 0.40920(12) 0.76698(13) 0.0244(6) Uani 1 1 d .
N12 N 1.2228(2) 0.41367(14) 0.66058(16) 0.0364(7) Uani 1 1 d .
N13 N 1.0615(2) 0.22335(12) 0.69072(14) 0.0261(6) Uani 1 1 d .
N14 N 0.6620(2) 0.24679(12) 0.96402(13) 0.0254(6) Uani 1 1 d .
N15 N 0.5745(2) 0.44268(14) 1.03874(14) 0.0303(6) Uani 1 1 d .
N16 N 0.64381(19) 0.41955(12) 0.81314(13) 0.0218(6) Uani 1 1 d .
N17 N 0.4598(2) 0.23302(13) 0.61789(14) 0.0289(6) Uani 1 1 d .
N18 N 0.3784(2) 0.41431(13) 0.50066(13) 0.0264(6) Uani 1 1 d .
N19 N 0.69768(19) 0.40590(12) 0.63910(12) 0.0208(5) Uani 1 1 d .
C1 C 0.8336(2) 0.09578(13) 0.77417(15) 0.0186(6) Uani 1 1 d .
H1A H 0.8719 0.0937 0.7345 0.022 Uiso 1 1 calc R
H1B H 0.8271 0.0552 0.7914 0.022 Uiso 1 1 calc R
C2 C 0.8906(2) 0.13386(13) 0.82377(14) 0.0159(6) Uani 1 1 d .
C3 C 0.9450(2) 0.21025(13) 0.87822(14) 0.0177(6) Uani 1 1 d .
C4 C 0.9604(2) 0.26619(14) 0.90503(16) 0.0237(7) Uani 1 1 d .
H4A H 0.9135 0.2976 0.8947 0.028 Uiso 1 1 calc R
C5 C 1.0474(2) 0.27419(15) 0.94760(17) 0.0278(7) Uani 1 1 d .
H5A H 1.0603 0.3120 0.9664 0.033 Uiso 1 1 calc R
C6 C 1.1160(2) 0.22825(15) 0.96348(16) 0.0259(7) Uani 1 1 d .
H6A H 1.1744 0.2355 0.9930 0.031 Uiso 1 1 calc R
C7 C 1.1015(2) 0.17256(15) 0.93750(15) 0.0220(6) Uani 1 1 d .
H7A H 1.1480 0.1411 0.9485 0.026 Uiso 1 1 calc R
C8 C 1.0149(2) 0.16476(13) 0.89415(14) 0.0185(6) Uani 1 1 d .
C9 C 1.0188(2) 0.05539(14) 0.86244(16) 0.0262(7) Uani 1 1 d .
H9A H 0.9623 0.0277 0.8708 0.031 Uiso 1 1 calc R
H9B H 1.0714 0.0528 0.8997 0.031 Uiso 1 1 calc R
C10 C 1.0670(2) 0.03607(15) 0.80183(17) 0.0273(7) Uani 1 1 d .
C11 C 1.1290(3) 0.07304(18) 0.76825(19) 0.0372(9) Uani 1 1 d .
H11A H 1.1380 0.1127 0.7827 0.045 Uiso 1 1 calc R
C12 C 1.1603(4) -0.0009(2) 0.6963(2) 0.0498(11) Uani 1 1 d .
H12A H 1.1936 -0.0143 0.6596 0.060 Uiso 1 1 calc R
C13 C 1.0998(3) -0.03892(19) 0.7252(2) 0.0456(10) Uani 1 1 d .
H13A H 1.0900 -0.0779 0.7088 0.055 Uiso 1 1 calc R
C14 C 1.0517(3) -0.02074(18) 0.7791(2) 0.0377(9) Uani 1 1 d .
H14A H 1.0084 -0.0471 0.8004 0.045 Uiso 1 1 calc R
C15 C 0.6885(2) 0.10010(13) 0.69322(14) 0.0188(6) Uani 1 1 d .
H15A H 0.7023 0.0573 0.6892 0.023 Uiso 1 1 calc R
H15B H 0.6129 0.1064 0.6876 0.023 Uiso 1 1 calc R
C16 C 0.7401(2) 0.13327(13) 0.64263(14) 0.0183(6) Uani 1 1 d .
C17 C 0.8164(2) 0.20398(14) 0.59436(14) 0.0202(6) Uani 1 1 d .
C18 C 0.8636(2) 0.25610(15) 0.57665(16) 0.0238(7) Uani 1 1 d .
H18A H 0.8718 0.2885 0.6059 0.029 Uiso 1 1 calc R
C19 C 0.8981(2) 0.25906(16) 0.51492(16) 0.0274(7) Uani 1 1 d .
H19A H 0.9315 0.2940 0.5019 0.033 Uiso 1 1 calc R
C20 C 0.8850(2) 0.21213(17) 0.47130(16) 0.0301(8) Uani 1 1 d .
H20A H 0.9098 0.2158 0.4293 0.036 Uiso 1 1 calc R
C21 C 0.8367(3) 0.16041(16) 0.48773(16) 0.0287(7) Uani 1 1 d .
H21A H 0.8275 0.1285 0.4580 0.034 Uiso 1 1 calc R
C22 C 0.8024(2) 0.15732(14) 0.54974(15) 0.0217(6) Uani 1 1 d .
C23 C 0.7171(3) 0.05709(15) 0.55271(17) 0.0295(8) Uani 1 1 d .
H23A H 0.7065 0.0282 0.5876 0.035 Uiso 1 1 calc R
H23B H 0.7705 0.0410 0.5258 0.035 Uiso 1 1 calc R
C24 C 0.6167(3) 0.06454(15) 0.51066(17) 0.0304(8) Uani 1 1 d .
C25 C 0.6128(3) 0.05531(18) 0.44421(18) 0.0391(9) Uani 1 1 d .
H25A H 0.6753 0.0458 0.4256 0.047 Uiso 1 1 calc R
C26 C 0.4402(3) 0.07274(19) 0.4322(2) 0.0441(10) Uani 1 1 d .
H26A H 0.3778 0.0753 0.4052 0.053 Uiso 1 1 calc R
C27 C 0.4359(3) 0.08342(17) 0.4975(2) 0.0401(9) Uani 1 1 d .
H27A H 0.3727 0.0940 0.5149 0.048 Uiso 1 1 calc R
C28 C 0.5257(3) 0.07841(16) 0.53726(18) 0.0343(8) Uani 1 1 d .
H28A H 0.5248 0.0845 0.5828 0.041 Uiso 1 1 calc R
C29 C 0.6596(2) 0.10315(13) 0.80755(15) 0.0194(6) Uani 1 1 d .
H29A H 0.6963 0.1051 0.8513 0.023 Uiso 1 1 calc R
H29B H 0.6369 0.0619 0.7994 0.023 Uiso 1 1 calc R
C30 C 0.5679(2) 0.14317(14) 0.80447(15) 0.0197(6) Uani 1 1 d .
C31 C 0.4752(2) 0.22202(15) 0.79081(15) 0.0216(6) Uani 1 1 d .
C32 C 0.4361(2) 0.27810(15) 0.77642(15) 0.0249(7) Uani 1 1 d .
H32A H 0.4765 0.3075 0.7574 0.030 Uiso 1 1 calc R
C33 C 0.3351(2) 0.28915(17) 0.79109(17) 0.0300(8) Uani 1 1 d .
H33A H 0.3061 0.3271 0.7821 0.036 Uiso 1 1 calc R
C34 C 0.2755(2) 0.24624(17) 0.81862(17) 0.0324(8) Uani 1 1 d .
H34A H 0.2064 0.2554 0.8272 0.039 Uiso 1 1 calc R
C35 C 0.3138(2) 0.19101(17) 0.83377(18) 0.0321(8) Uani 1 1 d .
H35A H 0.2732 0.1619 0.8532 0.039 Uiso 1 1 calc R
C36 C 0.4146(2) 0.17970(14) 0.81940(15) 0.0230(7) Uani 1 1 d .
C37 C 0.4431(3) 0.07294(15) 0.85253(17) 0.0311(8) Uani 1 1 d .
H37A H 0.4925 0.0419 0.8413 0.037 Uiso 1 1 calc R
H37B H 0.3747 0.0627 0.8310 0.037 Uiso 1 1 calc R
C38 C 0.4359(2) 0.07340(15) 0.92548(17) 0.0269(7) Uani 1 1 d .
C39 C 0.3455(3) 0.0597(2) 0.9517(2) 0.0464(11) Uani 1 1 d .
H39A H 0.2864 0.0506 0.9234 0.056 Uiso 1 1 calc R
C40 C 0.4250(3) 0.0703(2) 1.0563(2) 0.0472(10) Uani 1 1 d .
H40A H 0.4209 0.0684 1.1020 0.057 Uiso 1 1 calc R
C41 C 0.5147(3) 0.08418(18) 1.03379(19) 0.0372(9) Uani 1 1 d .
H41A H 0.5732 0.0930 1.0626 0.045 Uiso 1 1 calc R
C42 C 0.5207(3) 0.08547(18) 0.9691(2) 0.0428(10) Uani 1 1 d .
H42A H 0.5849 0.0949 0.9525 0.051 Uiso 1 1 calc R
C43 C 0.9713(2) 0.31386(14) 0.72687(14) 0.0198(6) Uani 1 1 d .
C44 C 0.9828(2) 0.37640(14) 0.73642(15) 0.0203(6) Uani 1 1 d .
C45 C 1.0638(2) 0.40849(14) 0.71597(15) 0.0227(7) Uani 1 1 d .
H45A H 1.0674 0.4500 0.7229 0.027 Uiso 1 1 calc R
C46 C 1.1400(2) 0.37959(15) 0.68516(16) 0.0244(7) Uani 1 1 d .
C47 C 1.1386(2) 0.31901(15) 0.67670(15) 0.0241(7) Uani 1 1 d .
H47A H 1.1923 0.2996 0.6563 0.029 Uiso 1 1 calc R
C48 C 1.0577(2) 0.28761(14) 0.69849(15) 0.0210(6) Uani 1 1 d .
C49 C 0.6631(2) 0.33012(13) 0.88422(14) 0.0170(6) Uani 1 1 d .
C50 C 0.6485(2) 0.30959(13) 0.94896(15) 0.0196(6) Uani 1 1 d .
C51 C 0.6206(2) 0.34476(14) 0.99881(15) 0.0225(6) Uani 1 1 d .
H51A H 0.6125 0.3287 1.0406 0.027 Uiso 1 1 calc R
C52 C 0.6045(2) 0.40435(14) 0.98669(15) 0.0226(7) Uani 1 1 d .
C53 C 0.6146(2) 0.42861(14) 0.92622(15) 0.0214(6) Uani 1 1 d .
H53A H 0.6038 0.4697 0.9189 0.026 Uiso 1 1 calc R
C54 C 0.6408(2) 0.39185(13) 0.87655(14) 0.0185(6) Uani 1 1 d .
C55 C 0.5838(2) 0.31659(13) 0.63386(14) 0.0192(6) Uani 1 1 d .
C56 C 0.4899(2) 0.29296(14) 0.60300(15) 0.0211(6) Uani 1 1 d .
C57 C 0.4233(2) 0.32365(14) 0.56033(14) 0.0213(6) Uani 1 1 d .
H57A H 0.3615 0.3059 0.5420 0.026 Uiso 1 1 calc R
C58 C 0.4484(2) 0.38055(14) 0.54485(14) 0.0202(6) Uani 1 1 d .
C59 C 0.5391(2) 0.40723(14) 0.57043(14) 0.0193(6) Uani 1 1 d .
H59A H 0.5559 0.4464 0.5586 0.023 Uiso 1 1 calc R
C60 C 0.6038(2) 0.37543(14) 0.61319(14) 0.0193(6) Uani 1 1 d .
O1 O 0.89060(15) 0.28590(10) 0.73864(11) 0.0233(5) Uani 1 1 d .
O2 O 0.84939(17) 0.38285(11) 0.80358(12) 0.0327(6) Uani 1 1 d .
O3 O 0.89409(19) 0.46194(11) 0.75500(14) 0.0368(6) Uani 1 1 d .
O4 O 1.2152(2) 0.46755(12) 0.66068(15) 0.0439(7) Uani 1 1 d .
O5 O 1.2959(2) 0.38755(14) 0.6415(2) 0.0713(11) Uani 1 1 d .
O6 O 1.1162(2) 0.20379(12) 0.65014(14) 0.0466(7) Uani 1 1 d .
O7 O 1.0140(2) 0.19285(12) 0.72602(15) 0.0480(7) Uani 1 1 d .
O8 O 0.69675(16) 0.29770(9) 0.84041(10) 0.0220(5) Uani 1 1 d .
O9 O 0.6353(3) 0.21100(11) 0.92220(13) 0.0486(8) Uani 1 1 d .
O10 O 0.6932(2) 0.23333(12) 1.01933(12) 0.0432(7) Uani 1 1 d .
O11 O 0.5261(2) 0.42095(12) 1.08175(12) 0.0388(6) Uani 1 1 d .
O12 O 0.5987(2) 0.49555(11) 1.03645(12) 0.0357(6) Uani 1 1 d .
O13 O 0.66514(18) 0.47237(10) 0.81116(12) 0.0300(5) Uani 1 1 d .
O14 O 0.62224(18) 0.38928(10) 0.76482(11) 0.0288(5) Uani 1 1 d .
O15 O 0.63866(16) 0.28890(9) 0.67752(10) 0.0222(5) Uani 1 1 d .
O16 O 0.5266(2) 0.19492(11) 0.62506(14) 0.0410(7) Uani 1 1 d .
O17 O 0.3676(2) 0.22299(13) 0.62165(16) 0.0503(8) Uani 1 1 d .
O18 O 0.30772(19) 0.38823(12) 0.46997(13) 0.0396(6) Uani 1 1 d .
O19 O 0.39269(19) 0.46778(12) 0.49663(14) 0.0416(7) Uani 1 1 d .
O20 O 0.69568(17) 0.45984(10) 0.64259(11) 0.0263(5) Uani 1 1 d .
O21 O 0.77397(16) 0.37577(11) 0.65511(11) 0.0293(5) Uani 1 1 d .
O1W O 1.4495(3) 0.04409(18) 0.69642(16) 0.0708(10) Uani 1 1 d .
O2W O 1.2921(3) 0.10275(16) 0.6217(2) 0.0719(10) Uani 1 1 d .

loop_
_atom_site_aniso_label
_atom_site_aniso_U_11
_atom_site_aniso_U_22
_atom_site_aniso_U_33
_atom_site_aniso_U_23
_atom_site_aniso_U_13
_atom_site_aniso_U_12
Eu1 0.01426(7) 0.01222(8) 0.01421(7) 0.00047(5) 0.00091(5) 0.00060(5)
N1 0.0176(12) 0.0142(12) 0.0156(12) -0.0010(10) 0.0012(9) 0.0008(9)
N2 0.0199(12) 0.0162(13) 0.0167(12) 0.0002(10) -0.0009(10) 0.0002(9)
N3 0.0182(12) 0.0165(13) 0.0193(12) 0.0019(10) -0.0003(10) 0.0027(9)
N4 0.058(2) 0.053(2) 0.048(2) 0.0121(19) 0.0220(18) 0.0137(18)
N5 0.0166(12) 0.0185(13) 0.0179(12) -0.0020(10) 0.0003(10) 0.0006(9)
N6 0.0245(13) 0.0188(14) 0.0196(13) -0.0027(10) 0.0014(10) 0.0036(10)
N7 0.052(2) 0.062(3) 0.0327(18) 0.0080(17) -0.0089(16) -0.0106(18)
N8 0.0179(12) 0.0175(13) 0.0202(13) -0.0009(10) 0.0017(10) 0.0001(9)
N9 0.0243(13) 0.0183(14) 0.0296(14) -0.0026(11) 0.0106(11) -0.0067(10)
N10 0.053(2) 0.126(4) 0.049(2) -0.022(3) 0.023(2) -0.009(3)
N11 0.0185(13) 0.0270(16) 0.0272(14) -0.0001(12) -0.0002(11) 0.0020(11)
N12 0.0346(17) 0.0317(18) 0.0453(19) -0.0052(15) 0.0190(14) -0.0096(13)
N13 0.0284(14) 0.0218(15) 0.0283(15) -0.0002(12) 0.0033(12) -0.0005(11)
N14 0.0305(14) 0.0253(15) 0.0203(13) 0.0016(11) 0.0005(11) 0.0060(11)
N15 0.0353(16) 0.0337(18) 0.0228(14) -0.0054(13) 0.0080(12) 0.0030(13)
N16 0.0244(13) 0.0207(15) 0.0211(13) -0.0006(11) 0.0066(11) -0.0002(10)
N17 0.0314(15) 0.0243(16) 0.0296(15) 0.0030(12) -0.0074(12) -0.0015(12)
N18 0.0219(13) 0.0351(17) 0.0224(14) 0.0080(12) 0.0033(11) 0.0058(12)
N19 0.0242(13) 0.0219(15) 0.0159(12) 0.0000(11) -0.0004(10) 0.0007(10)
C1 0.0209(14) 0.0135(15) 0.0214(15) -0.0006(12) 0.0017(12) 0.0038(11)
C2 0.0174(13) 0.0158(15) 0.0148(13) 0.0018(11) 0.0027(11) 0.0019(11)
C3 0.0197(14) 0.0139(15) 0.0192(14) 0.0014(12) -0.0002(12) -0.0014(11)
C4 0.0261(15) 0.0169(16) 0.0277(16) -0.0006(13) -0.0009(13) 0.0008(12)
C5 0.0299(17) 0.0230(18) 0.0298(18) -0.0035(14) -0.0030(14) -0.0050(13)
C6 0.0191(15) 0.035(2) 0.0235(16) 0.0007(14) -0.0017(12) -0.0071(13)
C7 0.0163(14) 0.0282(18) 0.0216(15) 0.0043(13) 0.0022(12) 0.0000(12)
C8 0.0173(14) 0.0192(16) 0.0194(14) 0.0022(12) 0.0039(11) -0.0006(11)
C9 0.0255(16) 0.0214(17) 0.0315(18) 0.0054(14) 0.0009(14) 0.0045(12)
C10 0.0228(16) 0.0265(19) 0.0318(18) -0.0012(14) -0.0033(14) 0.0064(13)
C11 0.037(2) 0.034(2) 0.041(2) 0.0009(17) 0.0077(17) 0.0059(16)
C12 0.059(3) 0.057(3) 0.035(2) -0.004(2) 0.012(2) 0.019(2)
C13 0.051(2) 0.036(2) 0.050(3) -0.010(2) 0.004(2) 0.0065(18)
C14 0.0352(19) 0.034(2) 0.044(2) -0.0052(18) 0.0015(17) 0.0002(16)
C15 0.0218(14) 0.0169(15) 0.0175(14) -0.0038(12) -0.0003(12) -0.0015(11)
C16 0.0196(14) 0.0182(16) 0.0169(14) -0.0008(12) 0.0003(11) 0.0034(11)
C17 0.0178(14) 0.0253(17) 0.0174(14) 0.0004(12) 0.0008(11) 0.0051(12)
C18 0.0193(14) 0.0299(18) 0.0216(15) 0.0016(13) -0.0027(12) -0.0027(12)
C19 0.0201(15) 0.036(2) 0.0262(17) 0.0069(15) 0.0014(13) -0.0018(13)
C20 0.0262(17) 0.045(2) 0.0193(16) 0.0024(15) 0.0048(13) 0.0073(15)
C21 0.0329(18) 0.033(2) 0.0206(16) -0.0053(14) 0.0045(14) 0.0071(14)
C22 0.0220(15) 0.0235(17) 0.0192(15) -0.0013(13) -0.0005(12) 0.0060(12)
C23 0.0412(19) 0.0208(18) 0.0261(17) -0.0063(14) -0.0012(15) 0.0045(14)
C24 0.043(2) 0.0179(17) 0.0294(18) -0.0010(14) -0.0046(15) -0.0029(14)
C25 0.049(2) 0.039(2) 0.0283(19) 0.0013(17) -0.0017(17) -0.0020(17)
C26 0.045(2) 0.044(3) 0.041(2) 0.0115(19) -0.0107(19) -0.0113(18)
C27 0.038(2) 0.033(2) 0.048(2) 0.0040(18) -0.0029(18) -0.0053(16)
C28 0.043(2) 0.028(2) 0.0315(19) -0.0067(16) -0.0012(16) -0.0047(15)
C29 0.0239(15) 0.0143(15) 0.0205(15) 0.0016(12) 0.0039(12) -0.0024(11)
C30 0.0205(14) 0.0192(16) 0.0198(15) -0.0048(12) 0.0042(12) -0.0037(11)
C31 0.0193(14) 0.0254(17) 0.0201(15) -0.0032(13) 0.0016(12) -0.0015(12)
C32 0.0226(15) 0.0290(18) 0.0232(16) 0.0029(14) 0.0017(13) 0.0018(13)
C33 0.0232(16) 0.037(2) 0.0297(18) 0.0011(15) -0.0013(14) 0.0090(14)
C34 0.0169(15) 0.048(2) 0.0325(18) -0.0066(17) 0.0028(13) 0.0039(14)
C35 0.0213(16) 0.042(2) 0.0343(19) -0.0052(16) 0.0085(14) -0.0072(14)
C36 0.0219(15) 0.0244(17) 0.0230(16) -0.0052(13) 0.0034(12) -0.0046(12)
C37 0.0361(19) 0.0238(19) 0.0355(19) -0.0032(15) 0.0163(15) -0.0106(14)
C38 0.0275(17) 0.0203(17) 0.0336(18) -0.0034(14) 0.0074(14) -0.0010(13)
C39 0.033(2) 0.074(3) 0.034(2) -0.010(2) 0.0122(17) -0.0077(19)
C40 0.057(3) 0.054(3) 0.031(2) -0.0056(19) 0.0086(19) 0.011(2)
C41 0.035(2) 0.042(2) 0.034(2) 0.0065(17) -0.0026(16) 0.0027(16)
C42 0.034(2) 0.040(2) 0.054(3) 0.013(2) -0.0002(18) -0.0037(16)
C43 0.0181(14) 0.0234(17) 0.0174(14) 0.0053(12) -0.0025(11) -0.0014(11)
C44 0.0158(14) 0.0238(17) 0.0213(15) 0.0008(13) 0.0019(12) 0.0031(11)
C45 0.0232(15) 0.0185(16) 0.0260(16) 0.0032(13) 0.0002(13) -0.0013(12)
C46 0.0205(15) 0.0256(18) 0.0280(17) 0.0012(14) 0.0084(13) -0.0054(12)
C47 0.0215(15) 0.0273(18) 0.0242(16) -0.0023(14) 0.0058(13) 0.0005(12)
C48 0.0217(15) 0.0209(17) 0.0200(15) 0.0000(12) 0.0000(12) -0.0018(12)
C49 0.0141(13) 0.0200(16) 0.0170(14) -0.0046(12) 0.0016(11) -0.0017(11)
C50 0.0191(14) 0.0187(16) 0.0209(15) -0.0002(12) 0.0017(12) 0.0001(11)
C51 0.0252(15) 0.0262(18) 0.0163(14) -0.0006(13) 0.0024(12) -0.0008(12)
C52 0.0240(15) 0.0245(17) 0.0200(15) -0.0078(13) 0.0059(12) 0.0018(12)
C53 0.0211(15) 0.0196(16) 0.0240(16) -0.0044(13) 0.0050(12) -0.0009(12)
C54 0.0207(14) 0.0180(16) 0.0169(14) 0.0015(12) 0.0023(11) -0.0023(11)
C55 0.0222(14) 0.0191(16) 0.0161(14) -0.0031(12) 0.0001(12) 0.0068(11)
C56 0.0255(15) 0.0173(16) 0.0205(15) 0.0002(12) 0.0022(12) 0.0018(12)
C57 0.0214(15) 0.0240(17) 0.0183(15) -0.0011(13) 0.0008(12) 0.0024(12)
C58 0.0210(14) 0.0256(17) 0.0140(14) 0.0021(12) 0.0016(12) 0.0064(12)
C59 0.0242(15) 0.0206(16) 0.0135(14) 0.0005(12) 0.0034(12) 0.0029(12)
C60 0.0201(14) 0.0211(16) 0.0163(14) -0.0031(12) -0.0009(11) 0.0020(11)
O1 0.0180(10) 0.0229(12) 0.0289(12) 0.0049(10) 0.0013(9) -0.0033(8)
O2 0.0266(12) 0.0400(15) 0.0334(13) 0.0013(11) 0.0137(10) 0.0027(10)
O3 0.0358(14) 0.0228(14) 0.0528(16) -0.0002(12) 0.0092(12) 0.0064(10)
O4 0.0385(15) 0.0249(15) 0.070(2) 0.0092(14) 0.0131(14) -0.0070(11)
O5 0.0588(19) 0.0391(18) 0.126(3) -0.025(2) 0.070(2) -0.0153(14)
O6 0.0659(19) 0.0286(15) 0.0492(17) -0.0094(13) 0.0303(15) -0.0011(13)
O7 0.0578(17) 0.0236(15) 0.067(2) 0.0123(14) 0.0356(15) 0.0008(12)
O8 0.0229(11) 0.0201(12) 0.0234(11) -0.0059(9) 0.0049(9) -0.0006(8)
O9 0.094(2) 0.0205(14) 0.0296(14) 0.0011(11) -0.0098(15) -0.0060(14)
O10 0.0662(18) 0.0378(16) 0.0244(13) 0.0036(12) -0.0058(13) 0.0195(13)
O11 0.0518(16) 0.0417(16) 0.0253(13) -0.0051(12) 0.0181(12) 0.0009(12)
O12 0.0506(15) 0.0257(14) 0.0318(13) -0.0107(11) 0.0098(12) -0.0014(11)
O13 0.0395(13) 0.0189(12) 0.0326(13) 0.0026(10) 0.0094(11) -0.0040(10)
O14 0.0421(14) 0.0274(13) 0.0171(11) -0.0026(10) 0.0026(10) -0.0014(10)
O15 0.0272(11) 0.0187(12) 0.0201(11) 0.0029(9) -0.0029(9) 0.0045(9)
O16 0.0442(15) 0.0166(13) 0.0599(18) -0.0008(12) -0.0104(13) 0.0039(11)
O17 0.0346(15) 0.0384(17) 0.077(2) 0.0189(16) -0.0015(14) -0.0089(12)
O18 0.0325(13) 0.0468(17) 0.0372(14) 0.0086(13) -0.0135(12) -0.0018(12)
O19 0.0348(14) 0.0330(16) 0.0551(17) 0.0250(13) -0.0101(13) -0.0001(11)
O20 0.0328(12) 0.0180(12) 0.0277(12) -0.0008(9) -0.0013(10) -0.0007(9)
O21 0.0215(11) 0.0323(14) 0.0330(13) 0.0009(11) -0.0045(10) 0.0047(9)
O1W 0.068(2) 0.091(3) 0.052(2) -0.003(2) 0.0017(17) -0.007(2)
O2W 0.065(2) 0.060(2) 0.091(3) 0.009(2) 0.009(2) 0.0024(17)

loop_
_atom_type_symbol
_atom_type_description
_atom_type_scat_dispersion_real
_atom_type_scat_dispersion_imag
_atom_type_scat_source
C C 0.0033 0.0016 'International Tables Vol C Tables 4.2.6.8 and 6.1.1.4'
H H 0.0000 0.0000 'International Tables Vol C Tables 4.2.6.8 and 6.1.1.4'
N N 0.0061 0.0033 'International Tables Vol C Tables 4.2.6.8 and 6.1.1.4'
O O 0.0106 0.0060 'International Tables Vol C Tables 4.2.6.8 and 6.1.1.4'
Eu Eu -0.1578 3.6682 'International Tables Vol C Tables 4.2.6.8 and 6.1.1.4'

loop_
_geom_angle_atom_site_label_1
_geom_angle_atom_site_label_2
_geom_angle_atom_site_label_3
_geom_angle
O1 Eu1 O15 98.35(8)
O1 Eu1 O8 97.54(8)
O15 Eu1 O8 96.80(8)
O1 Eu1 N8 174.92(8)
O15 Eu1 N8 82.99(8)
O8 Eu1 N8 77.41(8)
O1 Eu1 N5 82.42(8)
O15 Eu1 N5 76.98(8)
O8 Eu1 N5 173.67(8)
N8 Eu1 N5 102.66(8)
O1 Eu1 N2 76.57(8)
O15 Eu1 N2 173.99(8)
O8 Eu1 N2 87.14(8)
N8 Eu1 N2 102.36(8)
N5 Eu1 N2 98.98(8)
O1 Eu1 N1 119.69(7)
O15 Eu1 N1 117.75(7)
O8 Eu1 N1 121.66(8)
N8 Eu1 N1 63.40(8)
N5 Eu1 N1 63.19(8)
N2 Eu1 N1 63.25(7)
C29 N1 C1 109.5(2)
C29 N1 C15 109.7(2)
C1 N1 C15 109.2(2)
C29 N1 Eu1 109.42(17)
C1 N1 Eu1 110.50(17)
C15 N1 Eu1 108.56(17)
C2 N2 C3 105.2(2)
C2 N2 Eu1 119.66(18)
C3 N2 Eu1 132.39(19)
C2 N3 C8 106.3(2)
C2 N3 C9 126.5(3)
C8 N3 C9 127.2(2)
C11 N4 C12 116.6(4)
C16 N5 C17 105.4(2)
C16 N5 Eu1 119.4(2)
C17 N5 Eu1 134.3(2)
C16 N6 C22 107.0(3)
C16 N6 C23 127.8(3)
C22 N6 C23 124.9(3)
C25 N7 C26 116.3(4)
C30 N8 C31 105.4(3)
C30 N8 Eu1 120.52(19)
C31 N8 Eu1 132.8(2)
C30 N9 C36 106.7(3)
C30 N9 C37 128.1(3)
C36 N9 C37 125.1(3)
C39 N10 C40 117.6(4)
O3 N11 O2 123.3(3)
O3 N11 C44 118.2(3)
O2 N11 C44 118.5(3)
O5 N12 O4 123.6(3)
O5 N12 C46 118.4(3)
O4 N12 C46 118.0(3)
O7 N13 O6 123.8(3)
O7 N13 C48 118.6(3)
O6 N13 C48 117.5(3)
O10 N14 O9 123.7(3)
O10 N14 C50 117.9(3)
O9 N14 C50 118.3(3)
O11 N15 O12 124.0(3)
O11 N15 C52 118.3(3)
O12 N15 C52 117.7(3)
O14 N16 O13 123.8(3)
O14 N16 C54 118.1(3)
O13 N16 C54 118.1(3)
O16 N17 O17 123.2(3)
O16 N17 C56 119.0(3)
O17 N17 C56 117.8(3)
O19 N18 O18 123.4(3)
O19 N18 C58 118.0(3)
O18 N18 C58 118.6(3)
O20 N19 O21 124.0(3)
O20 N19 C60 118.0(2)
O21 N19 C60 118.0(3)
N1 C1 C2 108.8(2)
N1 C1 H1A 109.9
C2 C1 H1A 109.9
N1 C1 H1B 109.9
C2 C1 H1B 109.9
H1A C1 H1B 108.3
N2 C2 N3 113.5(3)
N2 C2 C1 123.5(2)
N3 C2 C1 122.8(3)
C4 C3 N2 130.2(3)
C4 C3 C8 120.5(3)
N2 C3 C8 109.3(3)
C5 C4 C3 117.1(3)
C5 C4 H4A 121.4
C3 C4 H4A 121.4
C4 C5 C6 121.8(3)
C4 C5 H5A 119.1
C6 C5 H5A 119.1
C7 C6 C5 121.7(3)
C7 C6 H6A 119.2
C5 C6 H6A 119.2
C6 C7 C8 116.5(3)
C6 C7 H7A 121.8
C8 C7 H7A 121.8
N3 C8 C7 131.9(3)
N3 C8 C3 105.7(2)
C7 C8 C3 122.4(3)
N3 C9 C10 114.0(3)
N3 C9 H9A 108.8
C10 C9 H9A 108.8
N3 C9 H9B 108.8
C10 C9 H9B 108.8
H9A C9 H9B 107.7
C14 C10 C11 117.9(4)
C14 C10 C9 119.7(3)
C11 C10 C9 122.3(3)
N4 C11 C10 123.1(4)
N4 C11 H11A 118.4
C10 C11 H11A 118.4
C13 C12 N4 123.9(4)
C13 C12 H12A 118.1
N4 C12 H12A 118.1
C12 C13 C14 119.1(4)
C12 C13 H13A 120.5
C14 C13 H13A 120.5
C10 C14 C13 119.4(4)
C10 C14 H14A 120.3
C13 C14 H14A 120.3
C16 C15 N1 108.7(2)
C16 C15 H15A 109.9
N1 C15 H15A 109.9
C16 C15 H15B 109.9
N1 C15 H15B 109.9
H15A C15 H15B 108.3
N5 C16 N6 112.9(3)
N5 C16 C15 122.2(3)
N6 C16 C15 124.9(3)
C18 C17 N5 130.9(3)
C18 C17 C22 120.2(3)
N5 C17 C22 108.9(3)
C19 C18 C17 117.6(3)
C19 C18 H18A 121.2
C17 C18 H18A 121.2
C18 C19 C20 121.7(3)
C18 C19 H19A 119.1
C20 C19 H19A 119.1
C21 C20 C19 121.5(3)
C21 C20 H20A 119.3
C19 C20 H20A 119.3
C20 C21 C22 116.9(3)
C20 C21 H21A 121.6
C22 C21 H21A 121.6
N6 C22 C21 132.1(3)
N6 C22 C17 105.8(3)
C21 C22 C17 122.1(3)
N6 C23 C24 112.3(3)
N6 C23 H23A 109.1
C24 C23 H23A 109.1
N6 C23 H23B 109.1
C24 C23 H23B 109.1
H23A C23 H23B 107.9
C28 C24 C25 117.5(3)
C28 C24 C23 121.5(3)
C25 C24 C23 120.9(3)
N7 C25 C24 124.2(4)
N7 C25 H25A 117.9
C24 C25 H25A 117.9
N7 C26 C27 124.1(4)
N7 C26 H26A 118.0
C27 C26 H26A 118.0
C26 C27 C28 118.2(4)
C26 C27 H27A 120.9
C28 C27 H27A 120.9
C24 C28 C27 119.7(4)
C24 C28 H28A 120.2
C27 C28 H28A 120.2
N1 C29 C30 109.2(2)
N1 C29 H29A 109.8
C30 C29 H29A 109.8
N1 C29 H29B 109.8
C30 C29 H29B 109.8
H29A C29 H29B 108.3
N8 C30 N9 113.3(3)
N8 C30 C29 121.9(3)
N9 C30 C29 124.6(3)
C32 C31 N8 130.6(3)
C32 C31 C36 120.5(3)
N8 C31 C36 108.8(3)
C31 C32 C33 116.9(3)
C31 C32 H32A 121.5
C33 C32 H32A 121.5
C34 C33 C32 121.8(3)
C34 C33 H33A 119.1
C32 C33 H33A 119.1
C35 C34 C33 121.7(3)
C35 C34 H34A 119.1
C33 C34 H34A 119.1
C34 C35 C36 116.8(3)
C34 C35 H35A 121.6
C36 C35 H35A 121.6
C35 C36 N9 132.0(3)
C35 C36 C31 122.2(3)
N9 C36 C31 105.8(3)
N9 C37 C38 112.8(3)
N9 C37 H37A 109.0
C38 C37 H37A 109.0
N9 C37 H37B 109.0
C38 C37 H37B 109.0
H37A C37 H37B 107.8
C39 C38 C42 116.7(4)
C39 C38 C37 120.7(3)
C42 C38 C37 122.5(3)
N10 C39 C38 122.0(4)
N10 C39 H39A 119.0
C38 C39 H39A 119.0
C41 C40 N10 123.2(4)
C41 C40 H40A 118.4
N10 C40 H40A 118.4
C40 C41 C42 118.2(4)
C40 C41 H41A 120.9
C42 C41 H41A 120.9
C41 C42 C38 122.3(4)
C41 C42 H42A 118.8
C38 C42 H42A 118.8
O1 C43 C48 123.9(3)
O1 C43 C44 123.2(3)
C48 C43 C44 112.8(3)
C45 C44 C43 123.7(3)
C45 C44 N11 116.7(3)
C43 C44 N11 119.5(3)
C44 C45 C46 118.9(3)
C44 C45 H45A 120.5
C46 C45 H45A 120.5
C47 C46 C45 121.6(3)
C47 C46 N12 119.2(3)
C45 C46 N12 119.1(3)
C48 C47 C46 118.4(3)
C48 C47 H47A 120.8
C46 C47 H47A 120.8
C47 C48 C43 124.2(3)
C47 C48 N13 116.5(3)
C43 C48 N13 119.3(3)
O8 C49 C54 124.3(3)
O8 C49 C50 123.5(3)
C54 C49 C50 112.2(3)
C51 C50 C49 124.7(3)
C51 C50 N14 116.0(3)
C49 C50 N14 119.2(3)
C50 C51 C52 118.3(3)
C50 C51 H51A 120.8
C52 C51 H51A 120.8
C53 C52 C51 121.9(3)
C53 C52 N15 118.6(3)
C51 C52 N15 119.5(3)
C52 C53 C54 118.5(3)
C52 C53 H53A 120.8
C54 C53 H53A 120.8
C53 C54 C49 124.3(3)
C53 C54 N16 115.6(3)
C49 C54 N16 120.0(3)
O15 C55 C60 124.6(3)
O15 C55 C56 122.9(3)
C60 C55 C56 112.5(3)
C57 C56 C55 124.6(3)
C57 C56 N17 116.2(3)
C55 C56 N17 119.2(3)
C58 C57 C56 118.3(3)
C58 C57 H57A 120.8
C56 C57 H57A 120.8
C57 C58 C59 121.9(3)
C57 C58 N18 119.4(3)
C59 C58 N18 118.7(3)
C60 C59 C58 118.4(3)
C60 C59 H59A 120.8
C58 C59 H59A 120.8
C59 C60 C55 124.3(3)
C59 C60 N19 116.0(3)
C55 C60 N19 119.6(3)
C43 O1 Eu1 175.5(2)
C49 O8 Eu1 173.40(19)
C55 O15 Eu1 178.5(2)

loop_
_geom_bond_atom_site_label_1
_geom_bond_atom_site_label_2
_geom_bond_distance
Eu1 O1 2.254(2)
Eu1 O15 2.2617(19)
Eu1 O8 2.278(2)
Eu1 N8 2.494(2)
Eu1 N5 2.518(2)
Eu1 N2 2.522(2)
Eu1 N1 2.717(2)
N1 C29 1.472(4)
N1 C1 1.489(3)
N1 C15 1.485(3)
N2 C2 1.312(4)
N2 C3 1.396(4)
N3 C2 1.358(3)
N3 C8 1.394(4)
N3 C9 1.466(4)
N4 C11 1.339(5)
N4 C12 1.357(6)
N5 C16 1.323(4)
N5 C17 1.396(4)
N6 C16 1.357(4)
N6 C22 1.385(4)
N6 C23 1.465(4)
N7 C25 1.341(5)
N7 C26 1.333(6)
N8 C30 1.318(4)
N8 C31 1.397(4)
N9 C30 1.348(4)
N9 C36 1.392(4)
N9 C37 1.460(4)
N10 C39 1.355(6)
N10 C40 1.375(6)
N11 O3 1.223(4)
N11 O2 1.223(4)
N11 C44 1.454(4)
N12 O5 1.209(4)
N12 O4 1.224(4)
N12 C46 1.445(4)
N13 O7 1.206(4)
N13 O6 1.221(4)
N13 C48 1.464(4)
N14 O10 1.221(3)
N14 O9 1.215(4)
N14 C50 1.463(4)
N15 O11 1.228(4)
N15 O12 1.239(4)
N15 C52 1.457(4)
N16 O14 1.225(3)
N16 O13 1.228(3)
N16 C54 1.454(4)
N17 O16 1.224(4)
N17 O17 1.227(4)
N17 C56 1.451(4)
N18 O19 1.228(4)
N18 O18 1.227(4)
N18 C58 1.455(4)
N19 O20 1.223(3)
N19 O21 1.227(3)
N19 C60 1.466(4)
C1 C2 1.491(4)
C1 H1A 0.9900
C1 H1B 0.9900
C3 C4 1.390(4)
C3 C8 1.395(4)
C4 C5 1.389(4)
C4 H4A 0.9500
C5 C6 1.392(5)
C5 H5A 0.9500
C6 C7 1.377(5)
C6 H6A 0.9500
C7 C8 1.394(4)
C7 H7A 0.9500
C9 C10 1.505(5)
C9 H9A 0.9900
C9 H9B 0.9900
C10 C14 1.378(5)
C10 C11 1.384(5)
C11 H11A 0.9500
C12 C13 1.335(6)
C12 H12A 0.9500
C13 C14 1.380(6)
C13 H13A 0.9500
C14 H14A 0.9500
C15 C16 1.486(4)
C15 H15A 0.9900
C15 H15B 0.9900
C17 C18 1.391(4)
C17 C22 1.404(4)
C18 C19 1.383(5)
C18 H18A 0.9500
C19 C20 1.394(5)
C19 H19A 0.9500
C20 C21 1.382(5)
C20 H20A 0.9500
C21 C22 1.388(4)
C21 H21A 0.9500
C23 C24 1.520(5)
C23 H23A 0.9900
C23 H23B 0.9900
C24 C28 1.376(5)
C24 C25 1.384(5)
C25 H25A 0.9500
C26 C27 1.374(6)
C26 H26A 0.9500
C27 C28 1.379(5)
C27 H27A 0.9500
C28 H28A 0.9500
C29 C30 1.494(4)
C29 H29A 0.9900
C29 H29B 0.9900
C31 C32 1.391(5)
C31 C36 1.398(4)
C32 C33 1.390(4)
C32 H32A 0.9500
C33 C34 1.390(5)
C33 H33A 0.9500
C34 C35 1.373(5)
C34 H34A 0.9500
C35 C36 1.388(4)
C35 H35A 0.9500
C37 C38 1.515(5)
C37 H37A 0.9900
C37 H37B 0.9900
C38 C39 1.366(5)
C38 C42 1.395(5)
C39 H39A 0.9500
C40 C41 1.324(6)
C40 H40A 0.9500
C41 C42 1.343(6)
C41 H41A 0.9500
C42 H42A 0.9500
C43 O1 1.263(4)
C43 C48 1.434(4)
C43 C44 1.435(4)
C44 C45 1.370(4)
C45 C46 1.381(4)
C45 H45A 0.9500
C46 C47 1.382(5)
C47 C48 1.372(4)
C47 H47A 0.9500
C49 O8 1.268(3)
C49 C54 1.433(4)
C49 C50 1.440(4)
C50 C51 1.371(4)
C51 C52 1.385(5)
C51 H51A 0.9500
C52 C53 1.378(4)
C53 C54 1.382(4)
C53 H53A 0.9500
C55 O15 1.270(3)
C55 C60 1.428(4)
C55 C56 1.436(4)
C56 C57 1.375(4)
C57 C58 1.372(4)
C57 H57A 0.9500
C58 C59 1.392(4)
C59 C60 1.375(4)
C59 H59A 0.9500

loop_
_geom_torsion_atom_site_label_1
_geom_torsion_atom_site_label_2
_geom_torsion_atom_site_label_3
_geom_torsion_atom_site_label_4
_geom_torsion
O1 Eu1 N1 C29 142.82(16)
O15 Eu1 N1 C29 -97.91(18)
O8 Eu1 N1 C29 20.87(19)
N8 Eu1 N1 C29 -32.61(16)
N5 Eu1 N1 C29 -154.46(19)
N2 Eu1 N1 C29 88.75(18)
O1 Eu1 N1 C1 22.2(2)
O15 Eu1 N1 C1 141.45(17)
O8 Eu1 N1 C1 -99.76(18)
N8 Eu1 N1 C1 -153.2(2)
N5 Eu1 N1 C1 84.91(18)
N2 Eu1 N1 C1 -31.88(17)
O1 Eu1 N1 C15 -97.51(18)
O15 Eu1 N1 C15 21.76(19)
O8 Eu1 N1 C15 140.55(16)
N8 Eu1 N1 C15 87.07(18)
N5 Eu1 N1 C15 -34.79(16)
N2 Eu1 N1 C15 -151.58(19)
O1 Eu1 N2 C2 -111.2(2)
O15 Eu1 N2 C2 -78.6(8)
O8 Eu1 N2 C2 150.3(2)
N8 Eu1 N2 C2 73.9(2)
N5 Eu1 N2 C2 -31.3(2)
N1 Eu1 N2 C2 22.5(2)
O1 Eu1 N2 C3 46.9(3)
O15 Eu1 N2 C3 79.5(8)
O8 Eu1 N2 C3 -51.6(3)
N8 Eu1 N2 C3 -128.0(3)
N5 Eu1 N2 C3 126.8(3)
N1 Eu1 N2 C3 -179.4(3)
O1 Eu1 N5 C16 151.7(2)
O15 Eu1 N5 C16 -107.9(2)
O8 Eu1 N5 C16 -118.2(7)
N8 Eu1 N5 C16 -28.2(2)
N2 Eu1 N5 C16 76.7(2)
N1 Eu1 N5 C16 22.87(19)
O1 Eu1 N5 C17 -40.3(2)
O15 Eu1 N5 C17 60.2(2)
O8 Eu1 N5 C17 49.8(8)
N8 Eu1 N5 C17 139.8(2)
N2 Eu1 N5 C17 -115.3(2)
N1 Eu1 N5 C17 -169.1(3)
O1 Eu1 N8 C30 -107.1(9)
O15 Eu1 N8 C30 147.4(2)
O8 Eu1 N8 C30 -114.0(2)
N5 Eu1 N8 C30 72.5(2)
N2 Eu1 N8 C30 -29.8(2)
N1 Eu1 N8 C30 21.5(2)
O1 Eu1 N8 C31 58.0(10)
O15 Eu1 N8 C31 -47.5(3)
O8 Eu1 N8 C31 51.1(3)
N5 Eu1 N8 C31 -122.4(3)
N2 Eu1 N8 C31 135.3(3)
N1 Eu1 N8 C31 -173.4(3)
C29 N1 C1 C2 -82.3(3)
C15 N1 C1 C2 157.6(2)
Eu1 N1 C1 C2 38.3(3)
C3 N2 C2 N3 1.1(3)
Eu1 N2 C2 N3 164.47(19)
C3 N2 C2 C1 -173.7(3)
Eu1 N2 C2 C1 -10.3(4)
C8 N3 C2 N2 -1.6(3)
C9 N3 C2 N2 175.1(3)
C8 N3 C2 C1 173.2(3)
C9 N3 C2 C1 -10.1(5)
N1 C1 C2 N2 -21.4(4)
N1 C1 C2 N3 164.3(3)
C2 N2 C3 C4 178.6(3)
Eu1 N2 C3 C4 18.3(5)
C2 N2 C3 C8 -0.1(3)
Eu1 N2 C3 C8 -160.5(2)
N2 C3 C4 C5 -178.6(3)
C8 C3 C4 C5 0.1(5)
C3 C4 C5 C6 -0.6(5)
C4 C5 C6 C7 0.3(5)
C5 C6 C7 C8 0.5(5)
C2 N3 C8 C7 -179.1(3)
C9 N3 C8 C7 4.2(5)
C2 N3 C8 C3 1.4(3)
C9 N3 C8 C3 -175.3(3)
C6 C7 C8 N3 179.6(3)
C6 C7 C8 C3 -1.0(5)
C4 C3 C8 N3 -179.7(3)
N2 C3 C8 N3 -0.8(3)
C4 C3 C8 C7 0.8(5)
N2 C3 C8 C7 179.7(3)
C2 N3 C9 C10 72.5(4)
C8 N3 C9 C10 -111.4(3)
N3 C9 C10 C14 -140.0(3)
N3 C9 C10 C11 41.7(4)
C12 N4 C11 C10 1.5(6)
C14 C10 C11 N4 -2.2(5)
C9 C10 C11 N4 176.2(3)
C11 N4 C12 C13 0.0(6)
N4 C12 C13 C14 -0.8(7)
C11 C10 C14 C13 1.3(5)
C9 C10 C14 C13 -177.2(3)
C12 C13 C14 C10 0.1(6)
C29 N1 C15 C16 163.2(2)
C1 N1 C15 C16 -76.8(3)
Eu1 N1 C15 C16 43.7(3)
C17 N5 C16 N6 0.5(3)
Eu1 N5 C16 N6 171.60(17)
C17 N5 C16 C15 -178.6(3)
Eu1 N5 C16 C15 -7.5(4)
C22 N6 C16 N5 -0.5(3)
C23 N6 C16 N5 -175.2(3)
C22 N6 C16 C15 178.5(3)
C23 N6 C16 C15 3.8(5)
N1 C15 C16 N5 -27.3(4)
N1 C15 C16 N6 153.7(3)
C16 N5 C17 C18 179.6(3)
Eu1 N5 C17 C18 10.4(5)
C16 N5 C17 C22 -0.3(3)
Eu1 N5 C17 C22 -169.44(19)
N5 C17 C18 C19 178.3(3)
C22 C17 C18 C19 -1.8(4)
C17 C18 C19 C20 0.9(5)
C18 C19 C20 C21 0.1(5)
C19 C20 C21 C22 -0.3(5)
C16 N6 C22 C21 178.5(3)
C23 N6 C22 C21 -6.6(5)
C16 N6 C22 C17 0.3(3)
C23 N6 C22 C17 175.2(3)
C20 C21 C22 N6 -178.5(3)
C20 C21 C22 C17 -0.6(5)
C18 C17 C22 N6 -179.9(3)
N5 C17 C22 N6 0.0(3)
C18 C17 C22 C21 1.7(4)
N5 C17 C22 C21 -178.4(3)
C16 N6 C23 C24 96.9(4)
C22 N6 C23 C24 -76.9(4)
N6 C23 C24 C28 -67.9(4)
N6 C23 C24 C25 114.7(4)
C26 N7 C25 C24 0.3(6)
C28 C24 C25 N7 -0.1(6)
C23 C24 C25 N7 177.5(4)
C25 N7 C26 C27 0.5(6)
N7 C26 C27 C28 -1.5(6)
C25 C24 C28 C27 -0.9(5)
C23 C24 C28 C27 -178.5(3)
C26 C27 C28 C24 1.6(6)
C1 N1 C29 C30 161.9(2)
C15 N1 C29 C30 -78.3(3)
Eu1 N1 C29 C30 40.7(3)
C31 N8 C30 N9 0.1(3)
Eu1 N8 C30 N9 168.80(19)
C31 N8 C30 C29 -176.1(3)
Eu1 N8 C30 C29 -7.3(4)
C36 N9 C30 N8 -0.1(4)
C37 N9 C30 N8 176.3(3)
C36 N9 C30 C29 175.9(3)
C37 N9 C30 C29 -7.7(5)
N1 C29 C30 N8 -25.3(4)
N1 C29 C30 N9 159.0(3)
C30 N8 C31 C32 179.5(3)
Eu1 N8 C31 C32 12.8(5)
C30 N8 C31 C36 -0.1(3)
Eu1 N8 C31 C36 -166.8(2)
N8 C31 C32 C33 179.8(3)
C36 C31 C32 C33 -0.7(5)
C31 C32 C33 C34 -0.3(5)
C32 C33 C34 C35 1.1(5)
C33 C34 C35 C36 -0.9(5)
C34 C35 C36 N9 -179.4(3)
C34 C35 C36 C31 -0.1(5)
C30 N9 C36 C35 179.5(3)
C37 N9 C36 C35 3.0(6)
C30 N9 C36 C31 0.0(3)
C37 N9 C36 C31 -176.5(3)
C32 C31 C36 C35 0.9(5)
N8 C31 C36 C35 -179.5(3)
C32 C31 C36 N9 -179.6(3)
N8 C31 C36 N9 0.0(3)
C30 N9 C37 C38 108.6(4)
C36 N9 C37 C38 -75.6(4)
N9 C37 C38 C39 122.7(4)
N9 C37 C38 C42 -59.7(5)
C40 N10 C39 C38 -1.8(8)
C42 C38 C39 N10 1.0(7)
C37 C38 C39 N10 178.7(4)
C39 N10 C40 C41 2.1(8)
N10 C40 C41 C42 -1.6(7)
C40 C41 C42 C38 0.7(6)
C39 C38 C42 C41 -0.4(6)
C37 C38 C42 C41 -178.1(4)
O1 C43 C44 C45 -171.1(3)
C48 C43 C44 C45 4.9(4)
O1 C43 C44 N11 6.3(4)
C48 C43 C44 N11 -177.8(3)
O3 N11 C44 C45 22.7(4)
O2 N11 C44 C45 -156.9(3)
O3 N11 C44 C43 -154.9(3)
O2 N11 C44 C43 25.5(4)
C43 C44 C45 C46 -1.0(5)
N11 C44 C45 C46 -178.4(3)
C44 C45 C46 C47 -2.5(5)
C44 C45 C46 N12 176.9(3)
O5 N12 C46 C47 -10.2(5)
O4 N12 C46 C47 170.3(3)
O5 N12 C46 C45 170.4(4)
O4 N12 C46 C45 -9.1(5)
C45 C46 C47 C48 1.4(5)
N12 C46 C47 C48 -177.9(3)
C46 C47 C48 C43 3.2(5)
C46 C47 C48 N13 -177.7(3)
O1 C43 C48 C47 169.9(3)
C44 C43 C48 C47 -6.0(4)
O1 C43 C48 N13 -9.2(4)
C44 C43 C48 N13 174.9(3)
O7 N13 C48 C47 156.3(3)
O6 N13 C48 C47 -20.9(4)
O7 N13 C48 C43 -24.5(4)
O6 N13 C48 C43 158.2(3)
O8 C49 C50 C51 174.2(3)
C54 C49 C50 C51 -2.5(4)
O8 C49 C50 N14 -6.9(4)
C54 C49 C50 N14 176.4(2)
O10 N14 C50 C51 -32.0(4)
O9 N14 C50 C51 143.4(3)
O10 N14 C50 C49 149.1(3)
O9 N14 C50 C49 -35.6(4)
C49 C50 C51 C52 0.4(5)
N14 C50 C51 C52 -178.6(3)
C50 C51 C52 C53 0.8(5)
C50 C51 C52 N15 179.8(3)
O11 N15 C52 C53 150.9(3)
O12 N15 C52 C53 -28.5(4)
O11 N15 C52 C51 -28.2(4)
O12 N15 C52 C51 152.5(3)
C51 C52 C53 C54 0.5(5)
N15 C52 C53 C54 -178.5(3)
C52 C53 C54 C49 -3.1(5)
C52 C53 C54 N16 176.3(3)
O8 C49 C54 C53 -172.8(3)
C50 C49 C54 C53 3.9(4)
O8 C49 C54 N16 7.8(4)
C50 C49 C54 N16 -175.5(2)
O14 N16 C54 C53 -149.2(3)
O13 N16 C54 C53 28.9(4)
O14 N16 C54 C49 30.3(4)
O13 N16 C54 C49 -151.7(3)
O15 C55 C56 C57 173.3(3)
C60 C55 C56 C57 -2.6(4)
O15 C55 C56 N17 -5.3(5)
C60 C55 C56 N17 178.7(3)
O16 N17 C56 C57 142.8(3)
O17 N17 C56 C57 -36.1(4)
O16 N17 C56 C55 -38.5(4)
O17 N17 C56 C55 142.6(3)
C55 C56 C57 C58 1.2(5)
N17 C56 C57 C58 179.9(3)
C56 C57 C58 C59 0.8(5)
C56 C57 C58 N18 -179.0(3)
O19 N18 C58 C57 167.2(3)
O18 N18 C58 C57 -12.1(4)
O19 N18 C58 C59 -12.6(4)
O18 N18 C58 C59 168.2(3)
C57 C58 C59 C60 -1.1(5)
N18 C58 C59 C60 178.7(3)
C58 C59 C60 C55 -0.6(5)
C58 C59 C60 N19 -179.4(3)
O15 C55 C60 C59 -173.6(3)
C56 C55 C60 C59 2.3(4)
O15 C55 C60 N19 5.2(5)
C56 C55 C60 N19 -178.9(3)
O20 N19 C60 C59 27.2(4)
O21 N19 C60 C59 -151.8(3)
O20 N19 C60 C55 -151.7(3)
O21 N19 C60 C55 29.3(4)
C48 C43 O1 Eu1 -125(3)
C44 C43 O1 Eu1 50(3)
O15 Eu1 O1 C43 14(3)
O8 Eu1 O1 C43 -84(3)
N8 Eu1 O1 C43 -91(3)
N5 Eu1 O1 C43 90(3)
N2 Eu1 O1 C43 -169(3)
N1 Eu1 O1 C43 143(3)
C54 C49 O8 Eu1 -65.0(19)
C50 C49 O8 Eu1 118.6(17)
O1 Eu1 O8 C49 126.8(18)
O15 Eu1 O8 C49 27.5(18)
N8 Eu1 O8 C49 -53.8(18)
N5 Eu1 O8 C49 38(2)
N2 Eu1 O8 C49 -157.1(18)
N1 Eu1 O8 C49 -101.2(18)
C60 C55 O15 Eu1 -16(9)
C56 C55 O15 Eu1 169(8)
O1 Eu1 O15 C55 -14(8)
O8 Eu1 O15 C55 85(8)
N8 Eu1 O15 C55 161(8)
N5 Eu1 O15 C55 -94(8)
N2 Eu1 O15 C55 -46(9)
N1 Eu1 O15 C55 -144(8)
